data_7215948
loop_
_publ_author_name
'Sarma, Bipul'
'Saikia, Basanta'

_publ_section_title
;
 Hydrogen bond synthon competition in the stabilization of theophylline
 cocrystals
;
_journal_issue 22
_journal_name_full CrystEngComm
_journal_page_first 4753
_journal_paper_doi 10.1039/c3ce42332h
_journal_volume 16
_journal_year 2014
_chemical_formula_moiety 'C7H8N4O2, C6H6O3, H20'
_chemical_formula_sum 'C13 H16 N4 O6'
_chemical_formula_weight 324.30
_chemical_name_systematic
; 
 Theophylline, phluroglucinol cocrystal monohydrate 
;
_space_group_IT_number 14
_symmetry_cell_setting monoclinic
_symmetry_space_group_name_Hall '-P 2ybc'
_symmetry_space_group_name_H-M 'P 1 21/c 1'
_atom_sites_solution_hydrogens geom
_atom_sites_solution_primary direct
_atom_sites_solution_secondary difmap
_audit_creation_method SHELXL-97
_cell_angle_alpha 90.00
_cell_angle_beta 98.822(2)
_cell_angle_gamma 90.00
_cell_formula_units_Z 4
_cell_length_a 6.7236(3)
_cell_length_b 23.2123(9)
_cell_length_c 9.2933(3)
_cell_measurement_reflns_used 2363
_cell_measurement_temperature 100(2)
_cell_measurement_theta_max 32.68
_cell_measurement_theta_min 2.39
_cell_volume 1433.25(10)
_computing_cell_refinement 'Bruker SAINT'
_computing_data_collection 'Bruker APEX2'
_computing_data_reduction 'Bruker SAINT'
_computing_molecular_graphics 'Bruker SHELXTL'
_computing_publication_material 'Bruker SHELXTL'
_computing_structure_refinement 'SHELXL-97 (Sheldrick, 2008)'
_computing_structure_solution 'SHELXS-97 (Sheldrick, 2008)'
_diffrn_ambient_temperature 100(2)
_diffrn_measured_fraction_theta_full 0.994
_diffrn_measured_fraction_theta_max 0.994
_diffrn_measurement_device_type 'Bruker APEX-II CCD'
_diffrn_measurement_method '\f and \w scans'
_diffrn_radiation_monochromator graphite
_diffrn_radiation_source 'fine-focus sealed tube'
_diffrn_radiation_type MoK\a
_diffrn_radiation_wavelength 0.71073
_diffrn_reflns_av_R_equivalents 0.0536
_diffrn_reflns_av_sigmaI/netI 0.0853
_diffrn_reflns_limit_h_max 11
_diffrn_reflns_limit_h_min -11
_diffrn_reflns_limit_k_max 37
_diffrn_reflns_limit_k_min -39
_diffrn_reflns_limit_l_max 15
_diffrn_reflns_limit_l_min -14
_diffrn_reflns_number 20611
_diffrn_reflns_theta_full 37.34
_diffrn_reflns_theta_max 37.34
_diffrn_reflns_theta_min 1.75
_exptl_absorpt_coefficient_mu 0.121
_exptl_absorpt_correction_T_max 0.9786
_exptl_absorpt_correction_T_min 0.9635
_exptl_absorpt_correction_type multi-scan
_exptl_absorpt_process_details SADABS
_exptl_crystal_colour colorless
_exptl_crystal_density_diffrn 1.503
_exptl_crystal_density_method 'not measured'
_exptl_crystal_description block
_exptl_crystal_F_000 680
_exptl_crystal_size_max 0.31
_exptl_crystal_size_mid 0.27
_exptl_crystal_size_min 0.18
_refine_diff_density_max 0.552
_refine_diff_density_min -0.381
_refine_diff_density_rms 0.086
_refine_ls_extinction_method none
_refine_ls_goodness_of_fit_ref 0.967
_refine_ls_hydrogen_treatment mixed
_refine_ls_matrix_type full
_refine_ls_number_parameters 234
_refine_ls_number_reflns 7423
_refine_ls_number_restraints 0
_refine_ls_restrained_S_all 0.967
_refine_ls_R_factor_all 0.1262
_refine_ls_R_factor_gt 0.0617
_refine_ls_shift/su_max 0.000
_refine_ls_shift/su_mean 0.000
_refine_ls_structure_factor_coef Fsqd
_refine_ls_weighting_details 'calc w=1/[\s^2^(Fo^2^)+(0.0924P)^2^+0.0000P] where P=(Fo^2^+2Fc^2^)/3'
_refine_ls_weighting_scheme calc
_refine_ls_wR_factor_gt 0.1474
_refine_ls_wR_factor_ref 0.1872
_reflns_number_gt 4115
_reflns_number_total 7423
_reflns_threshold_expression >2sigma(I)
_cod_data_source_file c3ce42332h.txt
_cod_data_source_block bs246thba
_cod_depositor_comments
;
The following automatic conversions were performed:

'_symmetry_cell_setting' value 'Monoclinic' changed to 'monoclinic'
according to
/usr/data/users/saulius/crontab/automatic-downloads/rss-feeds/RSC/lib/dictionaries/cif_core.dic
dictionary named 'cif_core.dic' version 2.4.2 from 2011-04-26.

Automatic conversion script
Id: cif_fix_values 2281 2013-09-26 08:29:07Z andrius 
;
_cod_original_sg_symbol_H-M P2(1)/c
_cod_database_code 7215948

loop_
_symmetry_equiv_pos_as_xyz
'x, y, z'
'-x, y+1/2, -z+1/2'
'-x, -y, -z'
'x, -y-1/2, z-1/2'

loop_
_atom_site_label
_atom_site_type_symbol
_atom_site_fract_x
_atom_site_fract_y
_atom_site_fract_z
_atom_site_U_iso_or_equiv
_atom_site_adp_type
_atom_site_occupancy
_atom_site_symmetry_multiplicity
_atom_site_calc_flag
_atom_site_refinement_flags
O1 O 0.18638(16) 0.12401(5) 0.50150(11) 0.0224(2) Uani 1 1 d .
N4 N 0.14198(17) 0.11156(5) 0.05744(12) 0.0161(2) Uani 1 1 d .
N2 N 0.12192(18) 0.22807(6) 0.29455(13) 0.0180(2) Uani 1 1 d .
N3 N 0.19670(17) 0.07046(5) 0.29385(12) 0.0174(2) Uani 1 1 d .
N1 N 0.09781(18) 0.21585(6) 0.05369(12) 0.0181(2) Uani 1 1 d .
C5 C 0.12640(19) 0.16411(6) 0.12208(14) 0.0155(2) Uani 1 1 d .
C2 C 0.14234(19) 0.16988(6) 0.27075(14) 0.0159(2) Uani 1 1 d .
C3 C 0.1751(2) 0.12239(6) 0.36756(15) 0.0172(3) Uani 1 1 d .
C1 C 0.0959(2) 0.25320(7) 0.16313(15) 0.0189(3) Uani 1 1 d .
H1 H 0.0783 0.2927 0.1494 0.023 Uiso 1 1 calc R
C7 C 0.1087(2) 0.10531(7) -0.10115(15) 0.0213(3) Uani 1 1 d .
H7A H 0.2360 0.1021 -0.1352 0.032 Uiso 1 1 calc R
H7B H 0.0379 0.1384 -0.1446 0.032 Uiso 1 1 calc R
H7C H 0.0304 0.0713 -0.1277 0.032 Uiso 1 1 calc R
O2 O 0.21095(16) 0.01615(5) 0.09087(11) 0.0208(2) Uani 1 1 d .
C4 C 0.18509(19) 0.06371(6) 0.14291(15) 0.0168(3) Uani 1 1 d .
C6 C 0.2343(3) 0.01732(7) 0.37992(17) 0.0254(3) Uani 1 1 d .
H6A H 0.1179 -0.0071 0.3620 0.038 Uiso 1 1 calc R
H6B H 0.2615 0.0268 0.4816 0.038 Uiso 1 1 calc R
H6C H 0.3481 -0.0024 0.3524 0.038 Uiso 1 1 calc R
O4 O 0.56881(16) 0.19534(5) -0.08172(11) 0.0217(2) Uani 1 1 d .
C13 C 0.6473(2) 0.10523(6) 0.04280(15) 0.0169(3) Uani 1 1 d .
H13 H 0.6426 0.0857 -0.0450 0.020 Uiso 1 1 calc R
C8 C 0.61206(19) 0.16420(7) 0.04531(14) 0.0167(3) Uani 1 1 d .
C9 C 0.61831(19) 0.19432(7) 0.17553(14) 0.0168(3) Uani 1 1 d .
H9 H 0.5939 0.2338 0.1754 0.020 Uiso 1 1 calc R
C10 C 0.6619(2) 0.16410(7) 0.30575(14) 0.0174(3) Uani 1 1 d .
C11 C 0.6962(2) 0.10511(6) 0.30788(15) 0.0180(3) Uani 1 1 d .
H11 H 0.7230 0.0853 0.3958 0.022 Uiso 1 1 calc R
C12 C 0.68988(19) 0.07599(7) 0.17589(15) 0.0170(3) Uani 1 1 d .
O3 O 0.72947(17) 0.01852(5) 0.18191(13) 0.0233(2) Uani 1 1 d .
O5 O 0.67546(17) 0.19155(5) 0.43701(11) 0.0230(2) Uani 1 1 d .
O6 O 0.5611(2) 0.13431(6) 0.67777(12) 0.0269(3) Uani 1 1 d .
H3 H 0.747(3) 0.0066(10) 0.086(3) 0.051(7) Uiso 1 1 d .
H6E H 0.436(4) 0.1266(10) 0.639(3) 0.046(7) Uiso 1 1 d .
H6D H 0.620(3) 0.1530(10) 0.609(3) 0.048(7) Uiso 1 1 d .
H5 H 0.648(3) 0.2287(12) 0.425(3) 0.053(7) Uiso 1 1 d .
H4A H 0.573(3) 0.1711(11) -0.165(3) 0.057(7) Uiso 1 1 d .
H2 H 0.113(3) 0.2479(9) 0.386(2) 0.041(6) Uiso 1 1 d .

loop_
_atom_site_aniso_label
_atom_site_aniso_U_11
_atom_site_aniso_U_22
_atom_site_aniso_U_33
_atom_site_aniso_U_23
_atom_site_aniso_U_13
_atom_site_aniso_U_12
O1 0.0314(5) 0.0244(6) 0.0109(4) 0.0008(4) 0.0019(4) -0.0011(4)
N4 0.0194(5) 0.0171(6) 0.0120(5) -0.0005(4) 0.0030(4) 0.0007(4)
N2 0.0249(6) 0.0175(6) 0.0120(5) -0.0015(4) 0.0043(4) -0.0020(4)
N3 0.0212(5) 0.0178(6) 0.0129(5) 0.0024(4) 0.0012(4) 0.0003(4)
N1 0.0237(5) 0.0180(6) 0.0131(5) 0.0004(4) 0.0042(4) -0.0013(4)
C5 0.0166(5) 0.0174(6) 0.0127(5) -0.0010(5) 0.0031(4) -0.0011(4)
C2 0.0188(5) 0.0168(6) 0.0125(5) -0.0011(5) 0.0036(4) -0.0016(5)
C3 0.0180(5) 0.0198(7) 0.0136(6) 0.0004(5) 0.0020(4) -0.0013(5)
C1 0.0265(7) 0.0179(7) 0.0128(6) -0.0006(5) 0.0046(4) -0.0013(5)
C7 0.0298(7) 0.0217(7) 0.0122(6) -0.0021(5) 0.0032(5) -0.0008(6)
O2 0.0261(5) 0.0176(5) 0.0185(5) -0.0022(4) 0.0029(4) 0.0013(4)
C4 0.0158(5) 0.0188(7) 0.0157(5) 0.0001(5) 0.0018(4) -0.0004(5)
C6 0.0355(8) 0.0208(8) 0.0187(7) 0.0040(6) 0.0005(6) 0.0027(6)
O4 0.0330(5) 0.0207(6) 0.0111(4) 0.0014(4) 0.0022(4) 0.0000(4)
C13 0.0200(6) 0.0179(7) 0.0134(5) -0.0017(5) 0.0037(4) -0.0009(5)
C8 0.0172(5) 0.0210(7) 0.0120(5) 0.0006(5) 0.0026(4) -0.0015(5)
C9 0.0195(6) 0.0177(7) 0.0135(5) -0.0005(5) 0.0035(4) 0.0000(5)
C10 0.0193(6) 0.0213(7) 0.0122(5) -0.0015(5) 0.0044(4) -0.0016(5)
C11 0.0218(6) 0.0195(7) 0.0133(5) 0.0024(5) 0.0043(4) -0.0012(5)
C12 0.0164(5) 0.0185(7) 0.0163(6) 0.0001(5) 0.0037(4) 0.0001(5)
O3 0.0328(6) 0.0171(5) 0.0200(5) 0.0001(4) 0.0045(4) 0.0036(4)
O5 0.0376(6) 0.0203(6) 0.0118(4) -0.0011(4) 0.0058(4) 0.0015(5)
O6 0.0345(6) 0.0321(7) 0.0138(5) 0.0000(5) 0.0028(4) -0.0035(5)

loop_
_atom_type_symbol
_atom_type_description
_atom_type_scat_dispersion_real
_atom_type_scat_dispersion_imag
_atom_type_scat_source
C C 0.0033 0.0016 'International Tables Vol C Tables 4.2.6.8 and 6.1.1.4'
H H 0.0000 0.0000 'International Tables Vol C Tables 4.2.6.8 and 6.1.1.4'
N N 0.0061 0.0033 'International Tables Vol C Tables 4.2.6.8 and 6.1.1.4'
O O 0.0106 0.0060 'International Tables Vol C Tables 4.2.6.8 and 6.1.1.4'

loop_
_geom_angle_atom_site_label_1
_geom_angle_atom_site_label_2
_geom_angle_atom_site_label_3
_geom_angle
C4 N4 C5 119.40(12)
C4 N4 C7 119.31(12)
C5 N4 C7 121.28(12)
C1 N2 C2 106.40(12)
C1 N2 H2 124.9(13)
C2 N2 H2 128.4(13)
C4 N3 C3 126.15(12)
C4 N3 C6 115.40(12)
C3 N3 C6 118.45(12)
C1 N1 C5 103.55(11)
N1 C5 N4 126.62(12)
N1 C5 C2 111.56(12)
N4 C5 C2 121.82(13)
C5 C2 N2 105.20(12)
C5 C2 C3 122.81(13)
N2 C2 C3 131.99(12)
O1 C3 N3 121.49(13)
O1 C3 C2 126.48(14)
N3 C3 C2 112.03(12)
N1 C1 N2 113.30(14)
N1 C1 H1 123.4
N2 C1 H1 123.4
N4 C7 H7A 109.5
N4 C7 H7B 109.5
H7A C7 H7B 109.5
N4 C7 H7C 109.5
H7A C7 H7C 109.5
H7B C7 H7C 109.5
O2 C4 N4 122.03(13)
O2 C4 N3 120.33(13)
N4 C4 N3 117.63(12)
N3 C6 H6A 109.5
N3 C6 H6B 109.5
H6A C6 H6B 109.5
N3 C6 H6C 109.5
H6A C6 H6C 109.5
H6B C6 H6C 109.5
C8 O4 H4A 110.7(15)
C8 C13 C12 118.33(13)
C8 C13 H13 120.8
C12 C13 H13 120.8
O4 C8 C13 121.12(12)
O4 C8 C9 117.11(13)
C13 C8 C9 121.77(13)
C10 C9 C8 118.50(14)
C10 C9 H9 120.8
C8 C9 H9 120.8
O5 C10 C11 117.32(13)
O5 C10 C9 121.18(14)
C11 C10 C9 121.50(13)
C10 C11 C12 118.86(13)
C10 C11 H11 120.6
C12 C11 H11 120.6
O3 C12 C11 117.37(13)
O3 C12 C13 121.58(13)
C11 C12 C13 121.05(14)
C12 O3 H3 107.3(14)
C10 O5 H5 111.1(15)
H6E O6 H6D 107(2)

loop_
_geom_bond_atom_site_label_1
_geom_bond_atom_site_label_2
_geom_bond_distance
O1 C3 1.2360(17)
N4 C4 1.3703(18)
N4 C5 1.3709(19)
N4 C7 1.4636(18)
N2 C1 1.3405(18)
N2 C2 1.3788(19)
N2 H2 0.98(2)
N3 C4 1.4017(17)
N3 C3 1.4048(19)
N3 C6 1.471(2)
N1 C1 1.3380(18)
N1 C5 1.3585(19)
C5 C2 1.3758(18)
C2 C3 1.419(2)
C1 H1 0.9300
C7 H7A 0.9600
C7 H7B 0.9600
C7 H7C 0.9600
O2 C4 1.2283(18)
C6 H6A 0.9600
C6 H6B 0.9600
C6 H6C 0.9600
O4 C8 1.3768(17)
O4 H4A 0.96(3)
C13 C8 1.390(2)
C13 C12 1.4014(19)
C13 H13 0.9300
C8 C9 1.3927(19)
C9 C10 1.3906(19)
C9 H9 0.9300
C10 O5 1.3669(17)
C10 C11 1.388(2)
C11 C12 1.395(2)
C11 H11 0.9300
C12 O3 1.3599(19)
O3 H3 0.95(3)
O5 H5 0.89(3)
O6 H6E 0.88(2)
O6 H6D 0.91(2)
